data_1551278
loop_
_publ_author_name
'Evijola Llabani'
'Robert W. Hicklin'
'Hyang Yeon Lee'
'Stephen E. Motika'
'Lisa A. Crawford'
'Eranthie Weerapana'
'Paul J. Hergenrother'

_publ_section_title
;
 Diverse compounds from pleuromutilin lead to a thioredoxin inhibitor and
 inducer of ferroptosis
;
_journal_name_full 'Nature Chemistry'
_journal_page_first 521
_journal_page_last 532
_journal_paper_doi 10.1038/s41557-019-0261-6
_journal_volume 11
_journal_year 2019
_chemical_absolute_configuration ad
_chemical_formula_moiety
; 
C30 H36 Cl N3 O7, C2 H3 N, 0.448(H2 O) 
;
_chemical_formula_sum 'C32 H39.9 Cl N4 O7.45'
_chemical_formula_weight 635.18
_space_group_crystal_system orthorhombic
_space_group_IT_number 19
_space_group_name_Hall 'P 2ac 2ab'
_space_group_name_H-M_alt 'P 21 21 21'
_atom_sites_solution_hydrogens mixed
_cell_angle_alpha 90
_cell_angle_beta 90
_cell_angle_gamma 90
_cell_formula_units_Z 4
_cell_length_a 8.5146(3)
_cell_length_b 14.5929(5)
_cell_length_c 24.9839(9)
_cell_measurement_reflns_used 9900
_cell_measurement_temperature 100(2)
_cell_measurement_theta_max 26.40
_cell_measurement_theta_min 2.45
_cell_volume 3104.32(19)
_computing_cell_refinement 'SAINT V8.37A (Bruker, 2014)'
_computing_data_collection 'APEX3 V2016.9-0 (Bruker, 2016)'
_computing_data_reduction
; 
SAINT V8.34A, XPREP v2014/2, SADABS V2014/7 (Krause et al., 2015), 
;
_computing_molecular_graphics
; 
SHELXTL v2014-7 (Bruker, 2014), CrystalMaker v2.7.7 (CrystalMaker, 1994) 
;
_computing_publication_material 'XCIF V2014-2 (Bruker, 2014)'
_computing_structure_refinement 'SHELX-2014-7 (Sheldrick, 2015)'
_computing_structure_solution 'SHELX-2014-7 (Sheldrick, 2015)'
_diffrn_ambient_temperature 100(2)
_diffrn_measured_fraction_theta_full 0.998
_diffrn_measured_fraction_theta_max 0.998
_diffrn_measurement_device 'Bruker D8 Venture/Photon 100'
_diffrn_measurement_method 'profile data from \f and \w scans'
_diffrn_radiation_monochromator 'multilayer mirrors'
_diffrn_radiation_source 'microfocus sealed tube'
_diffrn_radiation_type MoK\a
_diffrn_radiation_wavelength 0.71073
_diffrn_radiation_wavelength_id dd47ls
_diffrn_reflns_av_R_equivalents 0.0552
_diffrn_reflns_av_unetI/netI 0.0385
_diffrn_reflns_Laue_measured_fraction_full 0.998
_diffrn_reflns_Laue_measured_fraction_max 0.998
_diffrn_reflns_limit_h_max 10
_diffrn_reflns_limit_h_min -10
_diffrn_reflns_limit_k_max 18
_diffrn_reflns_limit_k_min -18
_diffrn_reflns_limit_l_max 31
_diffrn_reflns_limit_l_min -31
_diffrn_reflns_number 35974
_diffrn_reflns_point_group_measured_fraction_full 0.999
_diffrn_reflns_point_group_measured_fraction_max 0.999
_diffrn_reflns_theta_full 25.242
_diffrn_reflns_theta_max 26.423
_diffrn_reflns_theta_min 2.770
_exptl_absorpt_coefficient_mu 0.179
_exptl_absorpt_correction_T_max 0.7454
_exptl_absorpt_correction_T_min 0.6609
_exptl_absorpt_correction_type multi-scan
_exptl_absorpt_process_details 'SADABS V2014/7 (Krause et al., 2015)'
_exptl_crystal_colour colourless
_exptl_crystal_density_diffrn 1.359
_exptl_crystal_density_method 'not measured'
_exptl_crystal_description tablet
_exptl_crystal_F_000 1346
_exptl_crystal_id dd47ls
_exptl_crystal_preparation
; 
The data crystal was mounted using oil (Paratone-N, Exxon) to a 
0.3 mm cryo-loop (Hampton Research) with the (-1 -3 0) scattering 
planes roughly normal to the spindle axis. 
;
_exptl_crystal_size_max 0.262
_exptl_crystal_size_mid 0.246
_exptl_crystal_size_min 0.096
_refine_diff_density_max 0.319
_refine_diff_density_min -0.761
_refine_diff_density_rms 0.068
_refine_ls_abs_structure_details 'Flack (1983),  2766 Friedels'
_refine_ls_abs_structure_Flack 0.05(4)
_refine_ls_extinction_coef .
_refine_ls_extinction_method none
_refine_ls_goodness_of_fit_ref 1.070
_refine_ls_hydrogen_treatment mixed
_refine_ls_matrix_type full
_refine_ls_number_parameters 416
_refine_ls_number_reflns 6363
_refine_ls_number_restraints 0
_refine_ls_restrained_S_all 1.070
_refine_ls_R_factor_all 0.0486
_refine_ls_R_factor_gt 0.0434
_refine_ls_shift/su_max 0.000
_refine_ls_shift/su_mean 0.000
_refine_ls_structure_factor_coef Fsqd
_refine_ls_weighting_details 'w=1/[\s^2^(Fo^2^)+(0.0596P)^2^+2.2833P] where P=(Fo^2^+2Fc^2^)/3'
_refine_ls_weighting_scheme calc
_refine_ls_wR_factor_gt 0.1145
_refine_ls_wR_factor_ref 0.1176
_reflns_Friedel_coverage 0.769
_reflns_Friedel_fraction_full 1.000
_reflns_Friedel_fraction_max 0.999
_reflns_number_gt 5904
_reflns_number_total 6363
_reflns_threshold_expression 'I > 2\s(I)'
_cod_data_source_file 41557_2019_261_MOESM100_ESM.cif
_cod_data_source_block dd47ls
_cod_original_formula_sum 'C32 H39.90 Cl N4 O7.45'
_cod_database_code 1551278
_shelx_space_group_comment
; 
The symmetry employed for this shelxl refinement is uniquely defined 
by the following loop, which should always be used as a source of 
symmetry information in preference to the above space-group names. 
They are only intended as comments. 
;
_shelx_estimated_absorpt_t_min 0.955
_shelx_estimated_absorpt_t_max 0.983

loop_
_space_group_symop_operation_xyz
'x, y, z'
'-x+1/2, -y, z+1/2'
'-x, y+1/2, -z+1/2'
'x+1/2, -y+1/2, -z'

loop_
_atom_site_label
_atom_site_type_symbol
_atom_site_fract_x
_atom_site_fract_y
_atom_site_fract_z
_atom_site_U_iso_or_equiv
_atom_site_adp_type
_atom_site_occupancy
_atom_site_site_symmetry_order
_atom_site_calc_flag
_atom_site_refinement_flags_posn
_atom_site_refinement_flags_adp
_atom_site_refinement_flags_occupancy
_atom_site_disorder_assembly
_atom_site_disorder_group
Cl1 Cl 0.18307(12) 0.55641(8) 0.20503(5) 0.0351(3) Uani 1 1 d . . . . .
O1 O 1.1011(3) 0.80816(17) 0.16468(10) 0.0205(6) Uani 1 1 d . . . . .
O2 O 0.8935(3) 0.98118(15) 0.02742(9) 0.0141(5) Uani 1 1 d . . . . .
O3 O 0.6593(3) 0.36866(15) 0.03707(9) 0.0093(4) Uani 1 1 d . . . . .
H3 H 0.583(5) 0.348(3) 0.0346(17) 0.014 Uiso 1 1 d . U . . .
O4 O 0.6381(3) 0.18406(16) 0.09507(10) 0.0171(5) Uani 1 1 d . . . . .
O5 O 0.8622(3) 0.17171(17) 0.00498(9) 0.0123(5) Uani 1 1 d . . . . .
H5 H 0.851(5) 0.120(3) 0.0111(17) 0.018 Uiso 1 1 d . U . . .
O6 O 0.4838(3) 0.52660(15) 0.16096(9) 0.0114(5) Uani 1 1 d . . . . .
O7 O 0.6144(3) 0.64253(16) 0.20086(10) 0.0180(5) Uani 1 1 d . . . . .
N1 N 0.9800(3) 0.77301(18) 0.08458(11) 0.0122(6) Uani 1 1 d . . . . .
N2 N 0.8941(3) 0.82668(18) 0.04737(11) 0.0124(6) Uani 1 1 d . . . . .
N3 N 1.0172(3) 0.91891(18) 0.10293(11) 0.0120(6) Uani 1 1 d . . . . .
C1 C 0.8029(4) 0.5393(2) 0.05415(12) 0.0095(6) Uani 1 1 d . . . . .
H1 H 0.7870 0.5137 0.0174 0.011 Uiso 1 1 calc R U . . .
C2 C 0.9305(4) 0.4806(2) 0.08209(13) 0.0095(6) Uani 1 1 d . . . . .
H2 H 0.9421 0.5061 0.1190 0.011 Uiso 1 1 calc R U . . .
C3 C 0.8958(3) 0.3761(2) 0.08903(12) 0.0076(6) Uani 1 1 d . . . . .
C4 C 0.9664(4) 0.3438(2) 0.14310(13) 0.0117(6) Uani 1 1 d . . . . .
H4A H 0.9738 0.2761 0.1427 0.014 Uiso 1 1 calc R U . . .
H4B H 1.0745 0.3683 0.1462 0.014 Uiso 1 1 calc R U . . .
C5 C 0.8735(4) 0.3729(2) 0.19242(12) 0.0124(6) Uani 1 1 d . . . . .
H5A H 0.8853 0.4399 0.1974 0.015 Uiso 1 1 calc R U . . .
H5B H 0.9185 0.3424 0.2243 0.015 Uiso 1 1 calc R U . . .
C6 C 0.6978(4) 0.3497(2) 0.18893(12) 0.0107(6) Uani 1 1 d . . . . .
H6 H 0.6891 0.2814 0.1880 0.013 Uiso 1 1 calc R U . . .
C7 C 0.6230(4) 0.3865(2) 0.13618(12) 0.0085(6) Uani 1 1 d . . . . .
C8 C 0.6299(4) 0.4933(2) 0.13607(12) 0.0085(6) Uani 1 1 d . . . . .
H8 H 0.7208 0.5133 0.1586 0.010 Uiso 1 1 calc R U . . .
C9 C 0.6396(4) 0.5417(2) 0.08226(12) 0.0100(6) Uani 1 1 d . . . . .
H9A H 0.6091 0.6066 0.0874 0.012 Uiso 1 1 calc R U . . .
H9B H 0.5613 0.5137 0.0579 0.012 Uiso 1 1 calc R U . . .
C10 C 0.8549(4) 0.6382(2) 0.04798(13) 0.0107(6) Uani 1 1 d . . . . .
C11 C 0.9065(4) 0.6860(2) 0.09854(13) 0.0121(6) Uani 1 1 d . . . . .
H11A H 0.8147 0.6969 0.1220 0.014 Uiso 1 1 calc R U . . .
H11B H 0.9822 0.6470 0.1182 0.014 Uiso 1 1 calc R U . . .
C12 C 0.8765(5) 0.7841(2) -0.00501(13) 0.0164(7) Uani 1 1 d . . . . .
H12A H 0.9739 0.7925 -0.0261 0.020 Uiso 1 1 calc R U . . .
H12B H 0.7890 0.8135 -0.0247 0.020 Uiso 1 1 calc R U . . .
C13 C 0.8433(4) 0.6834(2) 0.00191(13) 0.0131(7) Uani 1 1 d . . . . .
H13 H 0.8119 0.6498 -0.0288 0.016 Uiso 1 1 calc R U . . .
C14 C 1.0408(4) 0.8303(2) 0.12280(13) 0.0137(7) Uani 1 1 d . . . . .
C15 C 0.9305(4) 0.9166(2) 0.05537(13) 0.0109(6) Uani 1 1 d . . . . .
C16 C 1.0856(4) 0.9996(2) 0.12598(13) 0.0122(7) Uani 1 1 d . . . . .
C17 C 1.1765(4) 1.0566(2) 0.09399(13) 0.0142(7) Uani 1 1 d . . . . .
H17 H 1.1897 1.0438 0.0570 0.017 Uiso 1 1 calc R U . . .
C18 C 1.2479(4) 1.1327(2) 0.11701(15) 0.0179(7) Uani 1 1 d . . . . .
H18 H 1.3097 1.1727 0.0956 0.022 Uiso 1 1 calc R U . . .
C19 C 1.2290(4) 1.1504(2) 0.17114(15) 0.0180(7) Uani 1 1 d . . . . .
H19 H 1.2794 1.2018 0.1870 0.022 Uiso 1 1 calc R U . . .
C20 C 1.1369(5) 1.0932(2) 0.20198(15) 0.0203(7) Uani 1 1 d . . . . .
H20 H 1.1237 1.1060 0.2390 0.024 Uiso 1 1 calc R U . . .
C21 C 1.0631(4) 1.0174(2) 0.17987(14) 0.0192(7) Uani 1 1 d . . . . .
H21 H 0.9988 0.9787 0.2012 0.023 Uiso 1 1 calc R U . . .
C22 C 1.0889(4) 0.4952(2) 0.05422(15) 0.0158(7) Uani 1 1 d . . . . .
H22A H 1.0797 0.4786 0.0163 0.024 Uiso 1 1 calc R U . . .
H22B H 1.1688 0.4566 0.0713 0.024 Uiso 1 1 calc R U . . .
H22C H 1.1196 0.5597 0.0572 0.024 Uiso 1 1 calc R U . . .
C23 C 0.7206(3) 0.3476(2) 0.08924(12) 0.0078(6) Uani 1 1 d . . . . .
C24 C 0.7340(4) 0.2417(2) 0.08320(12) 0.0093(6) Uani 1 1 d . . . . .
C25 C 0.8874(4) 0.2210(2) 0.05376(13) 0.0106(6) Uani 1 1 d . . . . .
H25 H 0.9572 0.1840 0.0777 0.013 Uiso 1 1 calc R U . . .
C26 C 0.9634(4) 0.3145(2) 0.04373(12) 0.0103(6) Uani 1 1 d . . . . .
H26A H 0.9343 0.3385 0.0080 0.012 Uiso 1 1 calc R U . . .
H26B H 1.0792 0.3104 0.0462 0.012 Uiso 1 1 calc R U . . .
C27 C 0.6151(4) 0.3821(2) 0.24013(13) 0.0165(7) Uani 1 1 d . . . . .
H27A H 0.6226 0.4490 0.2428 0.025 Uiso 1 1 calc R U . . .
H27B H 0.6655 0.3541 0.2713 0.025 Uiso 1 1 calc R U . . .
H27C H 0.5043 0.3640 0.2389 0.025 Uiso 1 1 calc R U . . .
C28 C 0.4513(4) 0.3541(2) 0.13092(13) 0.0122(6) Uani 1 1 d . . . . .
H28A H 0.4486 0.2871 0.1287 0.018 Uiso 1 1 calc R U . . .
H28B H 0.4049 0.3804 0.0985 0.018 Uiso 1 1 calc R U . . .
H28C H 0.3914 0.3743 0.1623 0.018 Uiso 1 1 calc R U . . .
C29 C 0.4961(4) 0.6025(2) 0.19019(13) 0.0133(7) Uani 1 1 d . . . . .
C30 C 0.3371(4) 0.6369(3) 0.20935(16) 0.0222(8) Uani 1 1 d . . . . .
H30A H 0.3082 0.6915 0.1880 0.027 Uiso 1 1 calc R U . . .
H30B H 0.3473 0.6566 0.2471 0.027 Uiso 1 1 calc R U . . .
N4 N 0.5136(5) 0.8032(2) 0.11698(14) 0.0510(12) Uani 1 1 d G . . . .
C31 C 0.5465(3) 0.8780(2) 0.12840(10) 0.0327(10) Uani 1 1 d G . . . .
C32 C 0.5877(5) 0.9716(2) 0.14265(18) 0.0407(11) Uani 1 1 d G . . . .
H32A H 0.6808 0.9718 0.1730 0.061 Uiso 1 1 d G U . . .
H32B H 0.4848 1.0075 0.1588 0.061 Uiso 1 1 d G U . . .
H32C H 0.6297 1.0089 0.1073 0.061 Uiso 1 1 d G U . . .
O9 O 0.7836(7) 0.8156(5) 0.2220(3) 0.030(2) Uani 0.448(11) 1 d G . P A 1
H9C H 0.8765 0.8100 0.2006 0.044 Uiso 0.448(11) 1 d G U P A 1
H9D H 0.7258 0.7606 0.2150 0.044 Uiso 0.448(11) 1 d G U P A 1

loop_
_atom_site_aniso_label
_atom_site_aniso_U_11
_atom_site_aniso_U_22
_atom_site_aniso_U_33
_atom_site_aniso_U_23
_atom_site_aniso_U_13
_atom_site_aniso_U_12
Cl1 0.0238(5) 0.0353(6) 0.0461(6) -0.0077(5) 0.0096(4) -0.0005(4)
O1 0.0285(14) 0.0123(12) 0.0206(13) 0.0018(10) -0.0135(11) -0.0024(11)
O2 0.0185(11) 0.0077(11) 0.0161(11) 0.0034(9) -0.0038(10) -0.0003(10)
O3 0.0086(10) 0.0097(11) 0.0097(10) 0.0005(9) -0.0025(9) -0.0024(9)
O4 0.0176(12) 0.0071(11) 0.0267(13) -0.0001(10) 0.0074(10) -0.0033(10)
O5 0.0144(11) 0.0070(11) 0.0156(11) -0.0033(9) 0.0042(9) -0.0008(9)
O6 0.0092(10) 0.0100(11) 0.0151(11) -0.0035(9) 0.0015(9) 0.0019(9)
O7 0.0196(12) 0.0126(11) 0.0218(12) -0.0076(10) -0.0041(10) 0.0005(10)
N1 0.0163(13) 0.0061(12) 0.0144(13) 0.0026(10) -0.0054(11) -0.0011(11)
N2 0.0192(14) 0.0073(13) 0.0107(13) 0.0011(10) -0.0055(11) -0.0025(11)
N3 0.0166(13) 0.0060(12) 0.0134(13) 0.0005(10) -0.0026(11) -0.0013(11)
C1 0.0112(14) 0.0063(15) 0.0109(14) 0.0003(12) -0.0002(12) -0.0032(12)
C2 0.0095(14) 0.0048(14) 0.0143(15) 0.0014(12) 0.0014(12) -0.0019(12)
C3 0.0058(13) 0.0058(14) 0.0111(14) -0.0003(11) 0.0009(11) 0.0004(12)
C4 0.0097(14) 0.0106(15) 0.0147(15) 0.0004(12) -0.0027(12) 0.0016(12)
C5 0.0154(15) 0.0112(15) 0.0108(15) -0.0009(12) -0.0052(12) 0.0010(13)
C6 0.0153(15) 0.0081(15) 0.0086(14) 0.0014(12) 0.0002(12) 0.0002(13)
C7 0.0091(14) 0.0070(14) 0.0096(14) 0.0002(11) -0.0011(12) 0.0000(12)
C8 0.0042(13) 0.0091(14) 0.0122(14) -0.0035(12) 0.0018(11) 0.0010(11)
C9 0.0095(14) 0.0064(14) 0.0142(15) 0.0014(12) -0.0023(12) 0.0003(12)
C10 0.0118(15) 0.0065(15) 0.0137(15) -0.0005(12) 0.0001(12) -0.0020(12)
C11 0.0175(15) 0.0059(14) 0.0128(15) 0.0011(12) -0.0018(13) -0.0030(13)
C12 0.0287(19) 0.0105(16) 0.0099(15) 0.0006(12) -0.0044(14) -0.0056(14)
C13 0.0181(16) 0.0082(15) 0.0129(15) -0.0030(12) -0.0011(13) -0.0041(13)
C14 0.0157(16) 0.0086(15) 0.0168(16) 0.0006(13) -0.0013(13) -0.0010(13)
C15 0.0098(14) 0.0093(15) 0.0137(15) 0.0002(12) 0.0010(12) -0.0018(12)
C16 0.0126(15) 0.0056(14) 0.0183(16) -0.0023(12) -0.0059(13) -0.0008(12)
C17 0.0129(14) 0.0124(15) 0.0172(16) -0.0046(13) 0.0021(13) -0.0001(13)
C18 0.0140(16) 0.0129(17) 0.0269(19) -0.0006(15) 0.0024(14) -0.0051(13)
C19 0.0186(17) 0.0111(16) 0.0244(18) -0.0041(14) -0.0068(14) -0.0015(14)
C20 0.0294(19) 0.0158(17) 0.0155(16) -0.0032(14) -0.0024(15) -0.0055(15)
C21 0.0274(19) 0.0139(17) 0.0162(16) 0.0032(14) -0.0025(14) -0.0056(15)
C22 0.0111(15) 0.0100(16) 0.0263(18) 0.0013(13) 0.0065(14) -0.0036(12)
C23 0.0074(14) 0.0057(14) 0.0104(14) -0.0002(11) -0.0004(11) -0.0004(11)
C24 0.0105(14) 0.0088(15) 0.0085(14) 0.0011(12) -0.0027(12) 0.0004(13)
C25 0.0114(14) 0.0072(15) 0.0131(15) -0.0018(12) 0.0008(12) 0.0001(12)
C26 0.0093(14) 0.0077(15) 0.0139(15) -0.0010(12) 0.0016(12) -0.0013(12)
C27 0.0198(17) 0.0179(17) 0.0119(15) 0.0002(13) 0.0021(13) 0.0029(15)
C28 0.0091(15) 0.0109(15) 0.0167(16) -0.0022(13) 0.0027(12) -0.0028(12)
C29 0.0162(16) 0.0085(15) 0.0151(15) -0.0010(12) -0.0020(13) 0.0049(13)
C30 0.0187(17) 0.0190(18) 0.0290(19) -0.0092(16) 0.0042(15) 0.0014(15)
N4 0.083(3) 0.045(3) 0.026(2) -0.0016(18) -0.010(2) 0.008(3)
C31 0.042(2) 0.037(3) 0.0196(19) 0.0089(18) 0.0018(18) 0.011(2)
C32 0.038(3) 0.031(2) 0.053(3) 0.007(2) 0.010(2) 0.003(2)
O9 0.025(3) 0.023(4) 0.041(4) -0.005(3) -0.006(3) -0.005(3)

loop_
_atom_type_symbol
_atom_type_description
_atom_type_scat_dispersion_real
_atom_type_scat_dispersion_imag
_atom_type_scat_source
C C 0.0033 0.0016 'International Tables Vol C Tables 4.2.6.8 and 6.1.1.4'
H H 0.0000 0.0000 'International Tables Vol C Tables 4.2.6.8 and 6.1.1.4'
Cl Cl 0.1484 0.1585 'International Tables Vol C Tables 4.2.6.8 and 6.1.1.4'
N N 0.0061 0.0033 'International Tables Vol C Tables 4.2.6.8 and 6.1.1.4'
O O 0.0106 0.0060 'International Tables Vol C Tables 4.2.6.8 and 6.1.1.4'

loop_
_geom_angle_atom_site_label_1
_geom_angle_atom_site_label_2
_geom_angle_atom_site_label_3
_geom_angle
_geom_angle_site_symmetry_1
_geom_angle_site_symmetry_3
C23 O3 H3 109(3) . .
C25 O5 H5 110(3) . .
C29 O6 C8 116.1(2) . .
C14 N1 N2 108.3(3) . .
C14 N1 C11 121.8(3) . .
N2 N1 C11 114.6(3) . .
C15 N2 N1 108.5(2) . .
C15 N2 C12 124.5(3) . .
N1 N2 C12 114.0(3) . .
C14 N3 C15 110.8(3) . .
C14 N3 C16 123.9(3) . .
C15 N3 C16 125.1(3) . .
C10 C1 C2 111.5(2) . .
C10 C1 C9 106.5(2) . .
C2 C1 C9 115.8(3) . .
C10 C1 H1 107.6 . .
C2 C1 H1 107.6 . .
C9 C1 H1 107.6 . .
C22 C2 C1 109.6(3) . .
C22 C2 C3 110.6(3) . .
C1 C2 C3 117.2(2) . .
C22 C2 H2 106.2 . .
C1 C2 H2 106.2 . .
C3 C2 H2 106.2 . .
C23 C3 C4 106.8(2) . .
C23 C3 C26 101.8(2) . .
C4 C3 C26 108.4(2) . .
C23 C3 C2 116.3(2) . .
C4 C3 C2 108.6(2) . .
C26 C3 C2 114.4(2) . .
C5 C4 C3 114.7(3) . .
C5 C4 H4A 108.6 . .
C3 C4 H4A 108.6 . .
C5 C4 H4B 108.6 . .
C3 C4 H4B 108.6 . .
H4A C4 H4B 107.6 . .
C4 C5 C6 113.5(3) . .
C4 C5 H5A 108.9 . .
C6 C5 H5A 108.9 . .
C4 C5 H5B 108.9 . .
C6 C5 H5B 108.9 . .
H5A C5 H5B 107.7 . .
C27 C6 C5 109.4(3) . .
C27 C6 C7 114.3(3) . .
C5 C6 C7 111.7(3) . .
C27 C6 H6 107.0 . .
C5 C6 H6 107.0 . .
C7 C6 H6 107.0 . .
C28 C7 C23 109.4(2) . .
C28 C7 C6 110.7(3) . .
C23 C7 C6 107.2(2) . .
C28 C7 C8 110.0(3) . .
C23 C7 C8 110.2(2) . .
C6 C7 C8 109.3(2) . .
O6 C8 C9 105.4(2) . .
O6 C8 C7 107.3(2) . .
C9 C8 C7 117.9(3) . .
O6 C8 H8 108.6 . .
C9 C8 H8 108.6 . .
C7 C8 H8 108.6 . .
C8 C9 C1 115.9(3) . .
C8 C9 H9A 108.3 . .
C1 C9 H9A 108.3 . .
C8 C9 H9B 108.3 . .
C1 C9 H9B 108.3 . .
H9A C9 H9B 107.4 . .
C13 C10 C11 121.1(3) . .
C13 C10 C1 122.5(3) . .
C11 C10 C1 116.1(3) . .
N1 C11 C10 109.1(3) . .
N1 C11 H11A 109.9 . .
C10 C11 H11A 109.9 . .
N1 C11 H11B 109.9 . .
C10 C11 H11B 109.9 . .
H11A C11 H11B 108.3 . .
N2 C12 C13 109.4(3) . .
N2 C12 H12A 109.8 . .
C13 C12 H12A 109.8 . .
N2 C12 H12B 109.8 . .
C13 C12 H12B 109.8 . .
H12A C12 H12B 108.2 . .
C10 C13 C12 124.7(3) . .
C10 C13 H13 117.7 . .
C12 C13 H13 117.7 . .
O1 C14 N1 126.8(3) . .
O1 C14 N3 127.9(3) . .
N1 C14 N3 105.2(3) . .
O2 C15 N2 127.1(3) . .
O2 C15 N3 127.3(3) . .
N2 C15 N3 105.5(3) . .
C21 C16 C17 121.6(3) . .
C21 C16 N3 119.3(3) . .
C17 C16 N3 119.1(3) . .
C16 C17 C18 118.9(3) . .
C16 C17 H17 120.5 . .
C18 C17 H17 120.5 . .
C19 C18 C17 120.1(3) . .
C19 C18 H18 120.0 . .
C17 C18 H18 120.0 . .
C20 C19 C18 119.9(3) . .
C20 C19 H19 120.1 . .
C18 C19 H19 120.1 . .
C19 C20 C21 121.2(3) . .
C19 C20 H20 119.4 . .
C21 C20 H20 119.4 . .
C16 C21 C20 118.3(3) . .
C16 C21 H21 120.8 . .
C20 C21 H21 120.8 . .
C2 C22 H22A 109.5 . .
C2 C22 H22B 109.5 . .
H22A C22 H22B 109.5 . .
C2 C22 H22C 109.5 . .
H22A C22 H22C 109.5 . .
H22B C22 H22C 109.5 . .
O3 C23 C7 114.5(2) . .
O3 C23 C3 106.8(2) . .
C7 C23 C3 115.0(2) . .
O3 C23 C24 98.7(2) . .
C7 C23 C24 118.5(3) . .
C3 C23 C24 101.2(2) . .
O4 C24 C25 123.8(3) . .
O4 C24 C23 128.1(3) . .
C25 C24 C23 107.8(2) . .
O5 C25 C24 112.4(3) . .
O5 C25 C26 111.8(3) . .
C24 C25 C26 105.3(2) . .
O5 C25 H25 109.1 . .
C24 C25 H25 109.1 . .
C26 C25 H25 109.1 . .
C25 C26 C3 103.9(2) . .
C25 C26 H26A 111.0 . .
C3 C26 H26A 111.0 . .
C25 C26 H26B 111.0 . .
C3 C26 H26B 111.0 . .
H26A C26 H26B 109.0 . .
C6 C27 H27A 109.5 . .
C6 C27 H27B 109.5 . .
H27A C27 H27B 109.5 . .
C6 C27 H27C 109.5 . .
H27A C27 H27C 109.5 . .
H27B C27 H27C 109.5 . .
C7 C28 H28A 109.5 . .
C7 C28 H28B 109.5 . .
H28A C28 H28B 109.5 . .
C7 C28 H28C 109.5 . .
H28A C28 H28C 109.5 . .
H28B C28 H28C 109.5 . .
O7 C29 O6 126.6(3) . .
O7 C29 C30 121.3(3) . .
O6 C29 C30 112.1(3) . .
C29 C30 Cl1 115.0(2) . .
C29 C30 H30A 108.5 . .
Cl1 C30 H30A 108.5 . .
C29 C30 H30B 108.5 . .
Cl1 C30 H30B 108.5 . .
H30A C30 H30B 107.5 . .
N4 C31 C32 180.0 . .
C31 C32 H32A 110.3 . .
C31 C32 H32B 110.3 . .
H32A C32 H32B 108.6 . .
C31 C32 H32C 110.3 . .
H32A C32 H32C 108.6 . .
H32B C32 H32C 108.6 . .
H9C O9 H9D 104.4 . .

loop_
_geom_bond_atom_site_label_1
_geom_bond_atom_site_label_2
_geom_bond_distance
_geom_bond_site_symmetry_2
Cl1 C30 1.764(4) .
O1 C14 1.210(4) .
O2 C15 1.214(4) .
O3 C23 1.437(4) .
O3 H3 0.72(4) .
O4 C24 1.209(4) .
O5 C25 1.431(4) .
O5 H5 0.77(5) .
O6 C29 1.331(4) .
O6 C8 1.473(4) .
O7 C29 1.194(4) .
N1 C14 1.371(4) .
N1 N2 1.419(4) .
N1 C11 1.458(4) .
N2 C15 1.363(4) .
N2 C12 1.456(4) .
N3 C14 1.399(4) .
N3 C15 1.399(4) .
N3 C16 1.434(4) .
C1 C10 1.518(4) .
C1 C2 1.550(4) .
C1 C9 1.558(4) .
C1 H1 1.0000 .
C2 C22 1.533(4) .
C2 C3 1.563(4) .
C2 H2 1.0000 .
C3 C23 1.549(4) .
C3 C4 1.552(4) .
C3 C26 1.556(4) .
C4 C5 1.525(4) .
C4 H4A 0.9900 .
C4 H4B 0.9900 .
C5 C6 1.537(4) .
C5 H5A 0.9900 .
C5 H5B 0.9900 .
C6 C27 1.535(4) .
C6 C7 1.559(4) .
C6 H6 1.0000 .
C7 C28 1.542(4) .
C7 C23 1.545(4) .
C7 C8 1.560(4) .
C8 C9 1.521(4) .
C8 H8 1.0000 .
C9 H9A 0.9900 .
C9 H9B 0.9900 .
C10 C13 1.330(5) .
C10 C11 1.508(4) .
C11 H11A 0.9900 .
C11 H11B 0.9900 .
C12 C13 1.506(4) .
C12 H12A 0.9900 .
C12 H12B 0.9900 .
C13 H13 0.9500 .
C16 C21 1.384(5) .
C16 C17 1.390(5) .
C17 C18 1.391(5) .
C17 H17 0.9500 .
C18 C19 1.386(5) .
C18 H18 0.9500 .
C19 C20 1.381(5) .
C19 H19 0.9500 .
C20 C21 1.387(5) .
C20 H20 0.9500 .
C21 H21 0.9500 .
C22 H22A 0.9800 .
C22 H22B 0.9800 .
C22 H22C 0.9800 .
C23 C24 1.557(4) .
C24 C25 1.530(4) .
C25 C26 1.530(4) .
C25 H25 1.0000 .
C26 H26A 0.9900 .
C26 H26B 0.9900 .
C27 H27A 0.9800 .
C27 H27B 0.9800 .
C27 H27C 0.9800 .
C28 H28A 0.9800 .
C28 H28B 0.9800 .
C28 H28C 0.9800 .
C29 C30 1.521(5) .
C30 H30A 0.9900 .
C30 H30B 0.9900 .
N4 C31 1.1622 .
C31 C32 1.4537 .
C32 H32A 1.0979 .
C32 H32B 1.0975 .
C32 H32C 1.0978 .
O9 H9C 0.9587 .
O9 H9D 0.9579 .

loop_
_geom_hbond_atom_site_label_D
_geom_hbond_atom_site_label_H
_geom_hbond_atom_site_label_A
_geom_hbond_distance_DH
_geom_hbond_distance_HA
_geom_hbond_distance_DA
_geom_hbond_angle_DHA
_geom_hbond_site_symmetry_A
O3 H3 O5 0.72(4) 2.14(5) 2.802(3) 153(4) 4_455
O5 H5 O2 0.77(5) 2.10(5) 2.849(3) 163(5) 1_545
O9 H9C O1 0.96 2.11 3.062(7) 170.2 .
O9 H9D O7 0.96 2.00 2.956(7) 177.3 .

loop_
_geom_torsion_atom_site_label_1
_geom_torsion_atom_site_label_2
_geom_torsion_atom_site_label_3
_geom_torsion_atom_site_label_4
_geom_torsion
_geom_torsion_site_symmetry_1
_geom_torsion_site_symmetry_2
_geom_torsion_site_symmetry_3
_geom_torsion_site_symmetry_4
C14 N1 N2 C15 13.4(4) . . . .
C11 N1 N2 C15 153.1(3) . . . .
C14 N1 N2 C12 156.8(3) . . . .
C11 N1 N2 C12 -63.5(4) . . . .
C10 C1 C2 C22 -50.4(3) . . . .
C9 C1 C2 C22 -172.4(3) . . . .
C10 C1 C2 C3 -177.5(3) . . . .
C9 C1 C2 C3 60.4(4) . . . .
C22 C2 C3 C23 -150.6(3) . . . .
C1 C2 C3 C23 -23.9(4) . . . .
C22 C2 C3 C4 89.0(3) . . . .
C1 C2 C3 C4 -144.4(3) . . . .
C22 C2 C3 C26 -32.2(4) . . . .
C1 C2 C3 C26 94.4(3) . . . .
C23 C3 C4 C5 -50.9(3) . . . .
C26 C3 C4 C5 -159.8(3) . . . .
C2 C3 C4 C5 75.4(3) . . . .
C3 C4 C5 C6 50.8(4) . . . .
C4 C5 C6 C27 -179.7(3) . . . .
C4 C5 C6 C7 -52.2(4) . . . .
C27 C6 C7 C28 -60.9(3) . . . .
C5 C6 C7 C28 174.3(3) . . . .
C27 C6 C7 C23 179.8(3) . . . .
C5 C6 C7 C23 55.0(3) . . . .
C27 C6 C7 C8 60.4(3) . . . .
C5 C6 C7 C8 -64.4(3) . . . .
C29 O6 C8 C9 -88.5(3) . . . .
C29 O6 C8 C7 145.1(3) . . . .
C28 C7 C8 O6 31.5(3) . . . .
C23 C7 C8 O6 152.2(2) . . . .
C6 C7 C8 O6 -90.2(3) . . . .
C28 C7 C8 C9 -87.1(3) . . . .
C23 C7 C8 C9 33.6(4) . . . .
C6 C7 C8 C9 151.2(3) . . . .
O6 C8 C9 C1 164.4(2) . . . .
C7 C8 C9 C1 -76.0(4) . . . .
C10 C1 C9 C8 -119.4(3) . . . .
C2 C1 C9 C8 5.3(4) . . . .
C2 C1 C10 C13 131.4(3) . . . .
C9 C1 C10 C13 -101.4(3) . . . .
C2 C1 C10 C11 -54.3(4) . . . .
C9 C1 C10 C11 72.9(3) . . . .
C14 N1 C11 C10 -178.8(3) . . . .
N2 N1 C11 C10 47.5(4) . . . .
C13 C10 C11 N1 -16.3(4) . . . .
C1 C10 C11 N1 169.3(3) . . . .
C15 N2 C12 C13 177.5(3) . . . .
N1 N2 C12 C13 40.8(4) . . . .
C11 C10 C13 C12 -1.0(5) . . . .
C1 C10 C13 C12 173.0(3) . . . .
N2 C12 C13 C10 -10.4(5) . . . .
N2 N1 C14 O1 168.7(3) . . . .
C11 N1 C14 O1 32.5(5) . . . .
N2 N1 C14 N3 -11.1(3) . . . .
C11 N1 C14 N3 -147.2(3) . . . .
C15 N3 C14 O1 -174.5(3) . . . .
C16 N3 C14 O1 10.7(6) . . . .
C15 N3 C14 N1 5.2(4) . . . .
C16 N3 C14 N1 -169.5(3) . . . .
N1 N2 C15 O2 171.2(3) . . . .
C12 N2 C15 O2 32.6(5) . . . .
N1 N2 C15 N3 -9.7(3) . . . .
C12 N2 C15 N3 -148.3(3) . . . .
C14 N3 C15 O2 -178.0(3) . . . .
C16 N3 C15 O2 -3.3(5) . . . .
C14 N3 C15 N2 2.9(4) . . . .
C16 N3 C15 N2 177.6(3) . . . .
C14 N3 C16 C21 -54.1(5) . . . .
C15 N3 C16 C21 131.9(4) . . . .
C14 N3 C16 C17 124.1(4) . . . .
C15 N3 C16 C17 -49.9(5) . . . .
C21 C16 C17 C18 0.8(5) . . . .
N3 C16 C17 C18 -177.4(3) . . . .
C16 C17 C18 C19 0.5(5) . . . .
C17 C18 C19 C20 -1.2(5) . . . .
C18 C19 C20 C21 0.5(6) . . . .
C17 C16 C21 C20 -1.4(5) . . . .
N3 C16 C21 C20 176.7(3) . . . .
C19 C20 C21 C16 0.8(6) . . . .
C28 C7 C23 O3 54.9(3) . . . .
C6 C7 C23 O3 175.0(2) . . . .
C8 C7 C23 O3 -66.2(3) . . . .
C28 C7 C23 C3 179.1(2) . . . .
C6 C7 C23 C3 -60.8(3) . . . .
C8 C7 C23 C3 58.1(3) . . . .
C28 C7 C23 C24 -61.0(3) . . . .
C6 C7 C23 C24 59.1(3) . . . .
C8 C7 C23 C24 177.9(3) . . . .
C4 C3 C23 O3 -174.0(2) . . . .
C26 C3 C23 O3 -60.5(3) . . . .
C2 C3 C23 O3 64.5(3) . . . .
C4 C3 C23 C7 57.8(3) . . . .
C26 C3 C23 C7 171.3(2) . . . .
C2 C3 C23 C7 -63.7(4) . . . .
C4 C3 C23 C24 -71.3(3) . . . .
C26 C3 C23 C24 42.2(3) . . . .
C2 C3 C23 C24 167.3(3) . . . .
O3 C23 C24 O4 -92.4(4) . . . .
C7 C23 C24 O4 31.7(5) . . . .
C3 C23 C24 O4 158.4(3) . . . .
O3 C23 C24 C25 82.1(3) . . . .
C7 C23 C24 C25 -153.8(3) . . . .
C3 C23 C24 C25 -27.1(3) . . . .
O4 C24 C25 O5 53.8(4) . . . .
C23 C24 C25 O5 -121.0(3) . . . .
O4 C24 C25 C26 175.7(3) . . . .
C23 C24 C25 C26 0.9(3) . . . .
O5 C25 C26 C3 148.1(3) . . . .
C24 C25 C26 C3 25.8(3) . . . .
C23 C3 C26 C25 -43.0(3) . . . .
C4 C3 C26 C25 69.4(3) . . . .
C2 C3 C26 C25 -169.3(3) . . . .
C8 O6 C29 O7 -5.1(5) . . . .
C8 O6 C29 C30 174.1(3) . . . .
O7 C29 C30 Cl1 -164.6(3) . . . .
O6 C29 C30 Cl1 16.2(4) . . . .

_cod_database_fobs_code 1551278
